data_2020355
loop_
_publ_author_name
'Sjoevall, R.'

_publ_section_title
;
 Structure of dicesium tetraiodocadmiate(II)
;
_journal_name_full 'Acta Crystallographica C (39,1983-)'
_journal_page_first 667
_journal_page_last 669
_journal_volume 45
_journal_year 1989
_chemical_formula_sum 'Cd Cs2 I4'
_chemical_name_systematic 'Cs2 (Cd I4)'
_space_group_IT_number 11
_symmetry_space_group_name_Hall '-P 2yb'
_symmetry_space_group_name_H-M 'P 1 21/m 1'
_cell_angle_alpha 90
_cell_angle_beta 110.76
_cell_angle_gamma 90
_cell_formula_units_Z 2
_cell_length_a 7.827
_cell_length_b 8.397
_cell_length_c 11.05
_cell_volume 679.090
_citation_journal_id_ASTM ACSCEE
_cod_data_source_file Sjoevall_ACSCEE_1989_710.cif
_cod_data_source_block Cd1Cs2I4
_cod_original_cell_volume 679.0902
_cod_original_formula_sum 'Cd1 Cs2 I4'
_cod_database_code 2020355

loop_
_symmetry_equiv_pos_as_xyz
x,y,z
-x,y+1/2,-z
-x,-y,-z
x,-y-1/2,z

loop_
_atom_site_label
_atom_site_type_symbol
_atom_site_fract_x
_atom_site_fract_y
_atom_site_fract_z
_atom_site_occupancy
_atom_site_U_iso_or_equiv
I3 I-1 -0.27962 0.25 0.14433 1 0.0
Cd1 Cd+2 0.08978 0.25 0.27708 1 0.0
Cs2 Cs+1 0.2218 0.25 0.90736 1 0.0
Cs1 Cs+1 0.659 0.25 0.46797 1 0.0
I2 I-1 0.25455 0.51188 0.21362 1 0.0
I1 I-1 0.18635 0.25 0.54617 1 0.0
